data_4087611
loop_
_publ_author_name
'Novikov, Roman A.'
'Potapov, Konstantin V.'
'Chistikov, Daniil N.'
'Tarasova, Anna V.'
'Grigoriev, Michail S.'
'Timofeev, Vladimir P.'
'Tomilov, Yury V.'

_publ_section_title
;
 Synthesis and Structures of Cyclopropanedicarboxylate Gallium Complexes
;
_journal_issue 17
_journal_name_full Organometallics
_journal_page_first 4238
_journal_paper_doi 10.1021/acs.organomet.5b00399
_journal_volume 34
_journal_year 2015
_chemical_formula_moiety 'C21 H30 Ga O12, 3(Br4 Ga)'
_chemical_formula_sum 'C21 H30 Br12 Ga4 O12'
_chemical_formula_weight 1712.25
_space_group_crystal_system tetragonal
_space_group_IT_number 86
_space_group_name_Hall '-P 4bc'
_space_group_name_H-M_alt 'P 42/n :2'
_atom_sites_solution_hydrogens geom
_audit_creation_method SHELXL-2014
_cell_angle_alpha 90
_cell_angle_beta 90
_cell_angle_gamma 90
_cell_formula_units_Z 8
_cell_length_a 25.1557(3)
_cell_length_b 25.1557(3)
_cell_length_c 14.7095(4)
_cell_measurement_reflns_used 6111
_cell_measurement_temperature 100(2)
_cell_measurement_theta_max 23.36
_cell_measurement_theta_min 3.23
_cell_volume 9308.3(3)
_computing_cell_refinement 'SAINT-Plus (Bruker, 1998)'
_computing_data_collection 'APEX2 (Bruker, 2010)'
_computing_data_reduction 'SAINT-Plus (Bruker, 1998)'
_computing_molecular_graphics 'SHELXTL97 (Sheldrick, 2008)'
_computing_publication_material 'SHELXTL97 (Sheldrick, 2008)'
_computing_structure_refinement 'SHELXL-2014 (Sheldrick, 2015)'
_computing_structure_solution 'SHELXS97 (Sheldrick, 2008)'
_diffrn_ambient_temperature 100(2)
_diffrn_measured_fraction_theta_max 0.994
_diffrn_measurement_device_type 'Bruker KAPPA APEX II area-detector diffractometer'
_diffrn_measurement_method '\w- and \f-scans'
_diffrn_radiation_monochromator graphite
_diffrn_radiation_source 'fine-focus sealed tube'
_diffrn_radiation_type MoK\a
_diffrn_radiation_wavelength 0.71073
_diffrn_reflns_av_R_equivalents 0.1188
_diffrn_reflns_av_unetI/netI 0.0770
_diffrn_reflns_Laue_measured_fraction_max 0.994
_diffrn_reflns_limit_h_max 29
_diffrn_reflns_limit_h_min -28
_diffrn_reflns_limit_k_max 29
_diffrn_reflns_limit_k_min -29
_diffrn_reflns_limit_l_max 17
_diffrn_reflns_limit_l_min -15
_diffrn_reflns_number 71568
_diffrn_reflns_point_group_measured_fraction_max 0.994
_diffrn_reflns_theta_max 24.998
_diffrn_reflns_theta_min 4.131
_diffrn_standards_number 0
_exptl_absorpt_coefficient_mu 12.638
_exptl_absorpt_correction_T_max 0.365
_exptl_absorpt_correction_T_min 0.145
_exptl_absorpt_correction_type multi-scan
_exptl_absorpt_process_details 'SADABS (Bruker, 2008)'
_exptl_crystal_colour colourless
_exptl_crystal_density_diffrn 2.444
_exptl_crystal_description fragment
_exptl_crystal_F_000 6368
_exptl_crystal_size_max 0.300
_exptl_crystal_size_mid 0.100
_exptl_crystal_size_min 0.100
_refine_diff_density_max 1.539
_refine_diff_density_min -1.384
_refine_diff_density_rms 0.164
_refine_ls_extinction_method none
_refine_ls_goodness_of_fit_ref 1.012
_refine_ls_hydrogen_treatment constr
_refine_ls_matrix_type full
_refine_ls_number_parameters 442
_refine_ls_number_reflns 8160
_refine_ls_number_restraints 0
_refine_ls_restrained_S_all 1.012
_refine_ls_R_factor_all 0.0969
_refine_ls_R_factor_gt 0.0468
_refine_ls_shift/su_max 0.001
_refine_ls_shift/su_mean 0.000
_refine_ls_structure_factor_coef Fsqd
_refine_ls_weighting_details 'w=1/[\s^2^(Fo^2^)+(0.0264P)^2^+57.5352P] where P=(Fo^2^+2Fc^2^)/3'
_refine_ls_weighting_scheme calc
_refine_ls_wR_factor_gt 0.0800
_refine_ls_wR_factor_ref 0.0950
_reflns_Friedel_coverage 0.000
_reflns_number_gt 5277
_reflns_number_total 8160
_reflns_threshold_expression 'I > 2\s(I)'
_cod_data_source_file om5b00399_si_004.cif
_cod_data_source_block TOM
_cod_original_sg_symbol_H-M 'P 42/n'
_cod_database_code 4087611
_shelx_space_group_comment
;
The symmetry employed for this shelxl refinement is uniquely defined
by the following loop, which should always be used as a source of
symmetry information in preference to the above space-group names.
They are only intended as comments.
;
_shelx_estimated_absorpt_t_min 0.116
_shelx_estimated_absorpt_t_max 0.365
_shelxl_version_number 2014-3

loop_
_space_group_symop_operation_xyz
'x, y, z'
'-x+1/2, -y+1/2, z'
'-y, x+1/2, z+1/2'
'y+1/2, -x, z+1/2'
'-x, -y, -z'
'x-1/2, y-1/2, -z'
'y, -x-1/2, -z-1/2'
'-y-1/2, x, -z-1/2'

loop_
_atom_site_label
_atom_site_type_symbol
_atom_site_fract_x
_atom_site_fract_y
_atom_site_fract_z
_atom_site_U_iso_or_equiv
_atom_site_adp_type
_atom_site_occupancy
_atom_site_site_symmetry_order
_atom_site_calc_flag
_atom_site_refinement_flags_posn
_atom_site_refinement_flags_adp
_atom_site_refinement_flags_occupancy
Br1 Br 0.67754(6) 0.72552(5) 0.16362(10) 0.0858(5) Uani 1 1 d . . .
Br2 Br 0.30100(3) 0.30652(4) 0.16059(7) 0.0350(2) Uani 1 1 d . . .
Br3 Br 0.21674(4) 0.68190(3) 0.03236(7) 0.0349(2) Uani 1 1 d . . .
Br4 Br 0.31703(3) 0.71550(3) 0.21466(6) 0.0298(2) Uani 1 1 d . . .
Br5 Br 0.53776(6) 0.53478(5) 0.59657(8) 0.0666(4) Uani 1 1 d . . .
Br6 Br 0.48807(5) 0.48406(4) 0.82427(7) 0.0488(3) Uani 1 1 d . . .
Br7 Br 0.46368(3) 0.62738(3) 0.75271(6) 0.0292(2) Uani 1 1 d . . .
Br8 Br 0.60183(5) 0.57995(4) 0.81478(12) 0.0819(5) Uani 1 1 d . . .
Br9 Br 0.43294(4) 0.79287(4) 0.39065(7) 0.0480(3) Uani 1 1 d . . .
Br10 Br 0.51014(4) 0.70748(4) 0.22932(6) 0.0355(2) Uani 1 1 d . . .
Br11 Br 0.48955(4) 0.66289(4) 0.47525(6) 0.0348(2) Uani 1 1 d . . .
Br12 Br 0.58167(4) 0.77673(4) 0.42395(7) 0.0387(3) Uani 1 1 d . . .
Ga1 Ga 0.26851(3) 0.49326(3) 0.42787(6) 0.0160(2) Uani 1 1 d . . .
Ga2 Ga 0.7500 0.7500 0.2500 0.0354(5) Uani 1 4 d S T P
Ga3 Ga 0.2500 0.2500 0.2500 0.0280(5) Uani 1 4 d S T P
Ga4 Ga 0.2500 0.7500 0.12222(10) 0.0248(3) Uani 1 2 d S T P
Ga5 Ga 0.52269(4) 0.55560(4) 0.74638(7) 0.0295(3) Uani 1 1 d . . .
Ga6 Ga 0.50423(4) 0.73488(4) 0.38078(6) 0.0224(2) Uani 1 1 d . . .
O11 O 0.3000(2) 0.4257(2) 0.4579(4) 0.0191(13) Uani 1 1 d . . .
O12 O 0.3388(2) 0.3624(2) 0.5362(4) 0.0260(14) Uani 1 1 d . . .
O13 O 0.2956(2) 0.5220(2) 0.5410(4) 0.0193(13) Uani 1 1 d . . .
O14 O 0.3483(2) 0.5318(2) 0.6594(4) 0.0265(14) Uani 1 1 d . . .
O21 O 0.2030(2) 0.4673(2) 0.4809(4) 0.0189(13) Uani 1 1 d . . .
O22 O 0.1221(2) 0.4666(2) 0.5405(4) 0.0271(14) Uani 1 1 d . . .
O23 O 0.2331(2) 0.56175(19) 0.4050(4) 0.0176(13) Uani 1 1 d . . .
O24 O 0.1762(2) 0.62808(19) 0.4215(4) 0.0235(14) Uani 1 1 d . . .
O31 O 0.24899(19) 0.4642(2) 0.3116(4) 0.0168(12) Uani 1 1 d . . .
O32 O 0.2401(2) 0.4613(2) 0.1615(4) 0.0232(13) Uani 1 1 d . . .
O33 O 0.33032(19) 0.5267(2) 0.3700(4) 0.0173(12) Uani 1 1 d . . .
O34 O 0.3687(2) 0.5768(2) 0.2657(4) 0.0273(14) Uani 1 1 d . . .
C11 C 0.3256(3) 0.4118(3) 0.5257(6) 0.0195(19) Uani 1 1 d . . .
C12 C 0.3165(4) 0.3237(3) 0.4719(7) 0.037(2) Uani 1 1 d . . .
H12A H 0.3294 0.2881 0.4870 0.055 Uiso 1 1 calc R U .
H12B H 0.2776 0.3244 0.4759 0.055 Uiso 1 1 calc R U .
H12C H 0.3275 0.3330 0.4100 0.055 Uiso 1 1 calc R U .
C13 C 0.3279(3) 0.5026(3) 0.5951(6) 0.022(2) Uani 1 1 d . . .
C14 C 0.3322(4) 0.5875(3) 0.6598(6) 0.036(2) Uani 1 1 d . . .
H14A H 0.3496 0.6060 0.7104 0.054 Uiso 1 1 calc R U .
H14B H 0.3426 0.6042 0.6023 0.054 Uiso 1 1 calc R U .
H14C H 0.2935 0.5899 0.6670 0.054 Uiso 1 1 calc R U .
C15 C 0.3449(3) 0.4472(3) 0.5972(6) 0.021(2) Uani 1 1 d . . .
C16 C 0.4005(3) 0.4344(4) 0.6367(6) 0.034(2) Uani 1 1 d . . .
H16A H 0.4201 0.4041 0.6100 0.041 Uiso 1 1 calc R U .
H16B H 0.4231 0.4647 0.6553 0.041 Uiso 1 1 calc R U .
C17 C 0.3543(4) 0.4224(4) 0.6924(6) 0.038(3) Uani 1 1 d . . .
H17A H 0.3478 0.4452 0.7461 0.046 Uiso 1 1 calc R U .
H17B H 0.3448 0.3845 0.7008 0.046 Uiso 1 1 calc R U .
C21 C 0.1615(3) 0.4912(3) 0.5036(5) 0.021(2) Uani 1 1 d . . .
C22 C 0.1278(4) 0.4098(3) 0.5576(7) 0.036(2) Uani 1 1 d . . .
H22A H 0.0952 0.3962 0.5856 0.055 Uiso 1 1 calc R U .
H22B H 0.1342 0.3913 0.5001 0.055 Uiso 1 1 calc R U .
H22C H 0.1579 0.4039 0.5987 0.055 Uiso 1 1 calc R U .
C23 C 0.1900(3) 0.5791(3) 0.4370(5) 0.0164(18) Uani 1 1 d . . .
C24 C 0.2105(3) 0.6605(3) 0.3649(6) 0.033(2) Uani 1 1 d . . .
H24A H 0.1952 0.6962 0.3590 0.049 Uiso 1 1 calc R U .
H24B H 0.2458 0.6629 0.3928 0.049 Uiso 1 1 calc R U .
H24C H 0.2136 0.6443 0.3045 0.049 Uiso 1 1 calc R U .
C25 C 0.1523(3) 0.5484(3) 0.4914(5) 0.0159(18) Uani 1 1 d . . .
C26 C 0.1275(3) 0.5782(3) 0.5735(6) 0.027(2) Uani 1 1 d . . .
H26A H 0.1195 0.5572 0.6288 0.033 Uiso 1 1 calc R U .
H26B H 0.1395 0.6151 0.5852 0.033 Uiso 1 1 calc R U .
C27 C 0.0945(3) 0.5688(3) 0.4929(6) 0.024(2) Uani 1 1 d . . .
H27A H 0.0858 0.5998 0.4542 0.029 Uiso 1 1 calc R U .
H27B H 0.0658 0.5420 0.4978 0.029 Uiso 1 1 calc R U .
C31 C 0.2607(3) 0.4810(3) 0.2343(6) 0.0161(19) Uani 1 1 d . . .
C32 C 0.1999(3) 0.4205(3) 0.1724(6) 0.026(2) Uani 1 1 d . . .
H32A H 0.1875 0.4089 0.1124 0.040 Uiso 1 1 calc R U .
H32B H 0.2152 0.3901 0.2050 0.040 Uiso 1 1 calc R U .
H32C H 0.1699 0.4348 0.2071 0.040 Uiso 1 1 calc R U .
C33 C 0.3333(3) 0.5425(3) 0.2902(6) 0.021(2) Uani 1 1 d . . .
C34 C 0.4015(3) 0.6013(4) 0.3369(6) 0.031(2) Uani 1 1 d . . .
H34A H 0.4266 0.6264 0.3091 0.047 Uiso 1 1 calc R U .
H34B H 0.3786 0.6204 0.3798 0.047 Uiso 1 1 calc R U .
H34C H 0.4213 0.5736 0.3694 0.047 Uiso 1 1 calc R U .
C35 C 0.2998(3) 0.5240(3) 0.2170(5) 0.0182(19) Uani 1 1 d . . .
C36 C 0.2812(3) 0.5665(3) 0.1456(6) 0.028(2) Uani 1 1 d . . .
H36A H 0.2451 0.5625 0.1195 0.033 Uiso 1 1 calc R U .
H36B H 0.2927 0.6037 0.1550 0.033 Uiso 1 1 calc R U .
C37 C 0.3211(4) 0.5282(3) 0.1188(6) 0.030(2) Uani 1 1 d . . .
H37A H 0.3579 0.5413 0.1106 0.036 Uiso 1 1 calc R U .
H37B H 0.3103 0.5002 0.0752 0.036 Uiso 1 1 calc R U .

loop_
_atom_site_aniso_label
_atom_site_aniso_U_11
_atom_site_aniso_U_22
_atom_site_aniso_U_33
_atom_site_aniso_U_23
_atom_site_aniso_U_13
_atom_site_aniso_U_12
Br1 0.1243(12) 0.0335(6) 0.0995(11) 0.0024(7) -0.0802(10) -0.0108(7)
Br2 0.0211(5) 0.0344(5) 0.0496(6) 0.0067(5) -0.0005(4) -0.0058(4)
Br3 0.0404(6) 0.0241(5) 0.0401(6) -0.0058(4) -0.0061(5) -0.0023(4)
Br4 0.0264(5) 0.0221(5) 0.0408(6) 0.0008(4) -0.0041(4) 0.0019(4)
Br5 0.1143(11) 0.0471(7) 0.0384(7) 0.0088(6) 0.0199(7) 0.0393(7)
Br6 0.0743(8) 0.0302(6) 0.0419(7) 0.0156(5) -0.0072(6) -0.0109(5)
Br7 0.0290(5) 0.0277(5) 0.0308(5) 0.0008(4) 0.0035(4) 0.0023(4)
Br8 0.0587(8) 0.0323(6) 0.1547(15) 0.0059(8) -0.0643(9) -0.0008(6)
Br9 0.0483(6) 0.0609(7) 0.0347(6) -0.0095(5) -0.0075(5) 0.0325(5)
Br10 0.0481(6) 0.0353(5) 0.0231(5) -0.0067(4) 0.0038(5) -0.0014(5)
Br11 0.0468(6) 0.0306(5) 0.0270(5) 0.0044(4) -0.0065(5) -0.0101(5)
Br12 0.0376(6) 0.0354(6) 0.0432(6) 0.0057(5) -0.0104(5) -0.0132(5)
Ga1 0.0130(5) 0.0176(5) 0.0174(5) 0.0008(4) 0.0011(4) 0.0036(4)
Ga2 0.0377(8) 0.0377(8) 0.0310(13) 0.000 0.000 0.000
Ga3 0.0214(6) 0.0214(6) 0.0412(13) 0.000 0.000 0.000
Ga4 0.0244(7) 0.0175(7) 0.0325(8) 0.000 0.000 0.0000(6)
Ga5 0.0363(6) 0.0179(5) 0.0344(6) 0.0035(5) -0.0058(5) -0.0002(5)
Ga6 0.0256(5) 0.0206(5) 0.0211(5) -0.0021(4) -0.0024(4) 0.0028(4)
O11 0.016(3) 0.018(3) 0.023(3) 0.000(3) -0.002(3) 0.010(2)
O12 0.023(3) 0.022(3) 0.033(4) -0.001(3) -0.003(3) 0.009(3)
O13 0.020(3) 0.018(3) 0.020(3) 0.000(3) 0.001(3) 0.004(2)
O14 0.030(3) 0.023(3) 0.026(4) -0.008(3) -0.005(3) 0.004(3)
O21 0.018(3) 0.017(3) 0.021(3) 0.000(2) 0.008(3) -0.002(2)
O22 0.020(3) 0.021(3) 0.041(4) 0.004(3) 0.014(3) -0.003(3)
O23 0.015(3) 0.009(3) 0.028(3) 0.001(2) 0.004(3) 0.004(2)
O24 0.031(3) 0.007(3) 0.032(4) 0.007(3) 0.002(3) -0.002(2)
O31 0.014(3) 0.019(3) 0.017(3) 0.001(3) -0.001(2) 0.002(2)
O32 0.028(3) 0.022(3) 0.020(3) -0.006(3) 0.000(3) -0.003(3)
O33 0.011(3) 0.024(3) 0.017(3) 0.001(3) 0.002(2) 0.001(2)
O34 0.029(3) 0.026(3) 0.027(4) -0.002(3) 0.002(3) -0.011(3)
C11 0.007(4) 0.019(5) 0.033(6) 0.004(4) 0.004(4) 0.004(4)
C12 0.039(6) 0.023(5) 0.048(6) -0.011(5) -0.006(5) 0.000(4)
C13 0.018(5) 0.033(5) 0.014(5) 0.003(4) 0.000(4) -0.006(4)
C14 0.042(6) 0.033(6) 0.034(6) -0.012(5) -0.013(5) -0.004(5)
C15 0.012(4) 0.026(5) 0.026(5) 0.003(4) -0.005(4) 0.006(4)
C16 0.028(5) 0.031(5) 0.043(6) -0.011(5) -0.017(5) 0.008(4)
C17 0.051(7) 0.044(6) 0.021(5) 0.008(5) -0.009(5) 0.011(5)
C21 0.020(5) 0.023(5) 0.019(5) 0.000(4) 0.004(4) 0.003(4)
C22 0.036(6) 0.013(5) 0.060(7) 0.006(5) 0.014(5) -0.008(4)
C23 0.025(5) 0.011(4) 0.014(4) -0.005(4) -0.010(4) -0.002(4)
C24 0.033(5) 0.023(5) 0.043(6) 0.013(5) 0.003(5) -0.003(4)
C25 0.014(4) 0.016(4) 0.018(5) -0.002(4) 0.006(4) -0.002(3)
C26 0.034(5) 0.024(5) 0.024(5) 0.003(4) 0.005(4) 0.009(4)
C27 0.016(4) 0.029(5) 0.028(5) 0.004(4) 0.003(4) 0.008(4)
C31 0.016(4) 0.008(4) 0.025(5) -0.008(4) -0.002(4) 0.007(3)
C32 0.036(5) 0.018(5) 0.025(5) 0.003(4) -0.001(4) -0.008(4)
C33 0.021(5) 0.011(4) 0.030(6) 0.005(4) 0.001(4) 0.009(4)
C34 0.023(5) 0.038(6) 0.033(6) -0.002(5) -0.002(4) -0.007(4)
C35 0.027(5) 0.013(4) 0.014(5) 0.001(4) -0.005(4) 0.000(4)
C36 0.030(5) 0.022(5) 0.031(6) 0.006(4) -0.008(4) 0.001(4)
C37 0.037(6) 0.032(5) 0.022(5) 0.008(4) -0.001(4) -0.013(4)

loop_
_atom_type_symbol
_atom_type_description
_atom_type_scat_dispersion_real
_atom_type_scat_dispersion_imag
_atom_type_scat_source
C C 0.0033 0.0016 'International Tables Vol C Tables 4.2.6.8 and 6.1.1.4'
H H 0.0000 0.0000 'International Tables Vol C Tables 4.2.6.8 and 6.1.1.4'
O O 0.0106 0.0060 'International Tables Vol C Tables 4.2.6.8 and 6.1.1.4'
Ga Ga 0.2307 1.6083 'International Tables Vol C Tables 4.2.6.8 and 6.1.1.4'
Br Br -0.2901 2.4595 'International Tables Vol C Tables 4.2.6.8 and 6.1.1.4'

loop_
_geom_angle_atom_site_label_1
_geom_angle_atom_site_label_2
_geom_angle_atom_site_label_3
_geom_angle
_geom_angle_site_symmetry_1
_geom_angle_site_symmetry_3
O31 Ga1 O11 88.5(2) . .
O31 Ga1 O21 90.7(2) . .
O11 Ga1 O21 87.8(2) . .
O31 Ga1 O13 174.2(2) . .
O11 Ga1 O13 89.3(2) . .
O21 Ga1 O13 94.6(2) . .
O31 Ga1 O33 88.8(2) . .
O11 Ga1 O33 98.7(2) . .
O21 Ga1 O33 173.5(2) . .
O13 Ga1 O33 86.2(2) . .
O31 Ga1 O23 93.7(2) . .
O11 Ga1 O23 175.9(2) . .
O21 Ga1 O23 88.7(2) . .
O13 Ga1 O23 88.8(2) . .
O33 Ga1 O23 84.8(2) . .
Br1 Ga2 Br1 107.68(4) . 7_576
Br1 Ga2 Br1 113.12(9) . 2_665
Br1 Ga2 Br1 107.68(4) 7_576 2_665
Br1 Ga2 Br1 107.68(4) . 8_756
Br1 Ga2 Br1 113.12(9) 7_576 8_756
Br1 Ga2 Br1 107.68(4) 2_665 8_756
Br2 Ga3 Br2 108.69(2) 2 8_656
Br2 Ga3 Br2 108.69(2) 2 7_566
Br2 Ga3 Br2 111.04(5) 8_656 7_566
Br2 Ga3 Br2 111.04(5) 2 .
Br2 Ga3 Br2 108.70(2) 8_656 .
Br2 Ga3 Br2 108.69(2) 7_566 .
Br3 Ga4 Br3 110.53(7) 2_565 .
Br3 Ga4 Br4 108.54(3) 2_565 2_565
Br3 Ga4 Br4 110.25(3) . 2_565
Br3 Ga4 Br4 110.25(3) 2_565 .
Br3 Ga4 Br4 108.54(3) . .
Br4 Ga4 Br4 108.71(7) 2_565 .
Br5 Ga5 Br6 111.18(6) . .
Br5 Ga5 Br8 109.62(7) . .
Br6 Ga5 Br8 108.41(6) . .
Br5 Ga5 Br7 108.60(5) . .
Br6 Ga5 Br7 110.07(6) . .
Br8 Ga5 Br7 108.93(5) . .
Br12 Ga6 Br11 109.10(5) . .
Br12 Ga6 Br9 110.47(5) . .
Br11 Ga6 Br9 109.39(5) . .
Br12 Ga6 Br10 110.10(5) . .
Br11 Ga6 Br10 110.62(5) . .
Br9 Ga6 Br10 107.14(5) . .
C11 O11 Ga1 130.5(5) . .
C11 O12 C12 117.4(7) . .
C13 O13 Ga1 129.5(5) . .
C13 O14 C14 115.8(7) . .
C21 O21 Ga1 131.0(5) . .
C21 O22 C22 117.9(6) . .
C23 O23 Ga1 129.0(5) . .
C23 O24 C24 118.3(6) . .
C31 O31 Ga1 128.4(5) . .
C31 O32 C32 117.5(6) . .
C33 O33 Ga1 126.5(5) . .
C33 O34 C34 118.0(7) . .
O11 C11 O12 120.1(8) . .
O11 C11 C15 125.4(7) . .
O12 C11 C15 114.4(7) . .
O12 C12 H12A 109.5 . .
O12 C12 H12B 109.5 . .
H12A C12 H12B 109.5 . .
O12 C12 H12C 109.5 . .
H12A C12 H12C 109.5 . .
H12B C12 H12C 109.5 . .
O13 C13 O14 120.2(8) . .
O13 C13 C15 125.7(8) . .
O14 C13 C15 114.1(7) . .
O14 C14 H14A 109.5 . .
O14 C14 H14B 109.5 . .
H14A C14 H14B 109.5 . .
O14 C14 H14C 109.5 . .
H14A C14 H14C 109.5 . .
H14B C14 H14C 109.5 . .
C13 C15 C11 118.0(7) . .
C13 C15 C16 118.2(7) . .
C11 C15 C16 116.3(7) . .
C13 C15 C17 116.6(7) . .
C11 C15 C17 117.1(7) . .
C16 C15 C17 56.0(5) . .
C17 C16 C15 62.2(6) . .
C17 C16 H16A 117.5 . .
C15 C16 H16A 117.5 . .
C17 C16 H16B 117.5 . .
C15 C16 H16B 117.5 . .
H16A C16 H16B 114.6 . .
C16 C17 C15 61.9(6) . .
C16 C17 H17A 117.6 . .
C15 C17 H17A 117.6 . .
C16 C17 H17B 117.6 . .
C15 C17 H17B 117.6 . .
H17A C17 H17B 114.7 . .
O21 C21 O22 121.6(7) . .
O21 C21 C25 124.8(7) . .
O22 C21 C25 113.6(7) . .
O22 C22 H22A 109.5 . .
O22 C22 H22B 109.5 . .
H22A C22 H22B 109.5 . .
O22 C22 H22C 109.5 . .
H22A C22 H22C 109.5 . .
H22B C22 H22C 109.5 . .
O23 C23 O24 119.6(7) . .
O23 C23 C25 125.4(7) . .
O24 C23 C25 115.0(7) . .
O24 C24 H24A 109.5 . .
O24 C24 H24B 109.5 . .
H24A C24 H24B 109.5 . .
O24 C24 H24C 109.5 . .
H24A C24 H24C 109.5 . .
H24B C24 H24C 109.5 . .
C23 C25 C21 118.8(7) . .
C23 C25 C27 116.4(7) . .
C21 C25 C27 118.2(7) . .
C23 C25 C26 115.6(7) . .
C21 C25 C26 116.1(7) . .
C27 C25 C26 56.6(5) . .
C27 C26 C25 61.3(5) . .
C27 C26 H26A 117.6 . .
C25 C26 H26A 117.6 . .
C27 C26 H26B 117.6 . .
C25 C26 H26B 117.6 . .
H26A C26 H26B 114.7 . .
C26 C27 C25 62.1(5) . .
C26 C27 H27A 117.6 . .
C25 C27 H27A 117.6 . .
C26 C27 H27B 117.6 . .
C25 C27 H27B 117.6 . .
H27A C27 H27B 114.6 . .
O31 C31 O32 122.1(7) . .
O31 C31 C35 124.1(7) . .
O32 C31 C35 113.8(7) . .
O32 C32 H32A 109.5 . .
O32 C32 H32B 109.5 . .
H32A C32 H32B 109.5 . .
O32 C32 H32C 109.5 . .
H32A C32 H32C 109.5 . .
H32B C32 H32C 109.5 . .
O33 C33 O34 121.2(8) . .
O33 C33 C35 124.6(7) . .
O34 C33 C35 114.2(8) . .
O34 C34 H34A 109.5 . .
O34 C34 H34B 109.5 . .
H34A C34 H34B 109.5 . .
O34 C34 H34C 109.5 . .
H34A C34 H34C 109.5 . .
H34B C34 H34C 109.5 . .
C33 C35 C31 119.5(7) . .
C33 C35 C37 118.3(7) . .
C31 C35 C37 116.2(7) . .
C33 C35 C36 116.9(7) . .
C31 C35 C36 114.4(7) . .
C37 C35 C36 55.3(5) . .
C37 C36 C35 61.4(5) . .
C37 C36 H36A 117.6 . .
C35 C36 H36A 117.6 . .
C37 C36 H36B 117.6 . .
C35 C36 H36B 117.6 . .
H36A C36 H36B 114.7 . .
C36 C37 C35 63.3(6) . .
C36 C37 H37A 117.4 . .
C35 C37 H37A 117.4 . .
C36 C37 H37B 117.4 . .
C35 C37 H37B 117.4 . .
H37A C37 H37B 114.5 . .

loop_
_geom_bond_atom_site_label_1
_geom_bond_atom_site_label_2
_geom_bond_distance
_geom_bond_site_symmetry_2
Br1 Ga2 2.3058(12) .
Br2 Ga3 2.3231(9) .
Br3 Ga4 2.3199(12) .
Br4 Ga4 2.3334(12) .
Br5 Ga5 2.2965(15) .
Br6 Ga5 2.3043(14) .
Br7 Ga5 2.3393(13) .
Br8 Ga5 2.3132(15) .
Br9 Ga6 2.3164(13) .
Br10 Ga6 2.3368(13) .
Br11 Ga6 2.3122(13) .
Br12 Ga6 2.3037(13) .
Ga1 O31 1.924(5) .
Ga1 O11 1.925(5) .
Ga1 O21 1.937(5) .
Ga1 O13 1.938(5) .
Ga1 O33 1.962(5) .
Ga1 O23 1.969(5) .
Ga2 Br1 2.3058(12) 7_576
Ga2 Br1 2.3058(12) 2_665
Ga2 Br1 2.3058(12) 8_756
Ga3 Br2 2.3231(9) 2
Ga3 Br2 2.3231(9) 8_656
Ga3 Br2 2.3231(9) 7_566
Ga4 Br3 2.3198(12) 2_565
Ga4 Br4 2.3334(12) 2_565
O11 C11 1.239(9) .
O12 C11 1.294(9) .
O12 C12 1.469(10) .
O13 C13 1.238(9) .
O14 C13 1.303(9) .
O14 C14 1.460(10) .
O21 C21 1.249(9) .
O22 C21 1.287(9) .
O22 C22 1.458(9) .
O23 C23 1.258(9) .
O24 C23 1.300(9) .
O24 C24 1.450(9) .
O31 C31 1.247(9) .
O32 C31 1.288(9) .
O32 C32 1.450(9) .
O33 C33 1.242(9) .
O34 C33 1.293(9) .
O34 C34 1.469(9) .
C11 C15 1.462(11) .
C12 H12A 0.9800 .
C12 H12B 0.9800 .
C12 H12C 0.9800 .
C13 C15 1.459(11) .
C14 H14A 0.9800 .
C14 H14B 0.9800 .
C14 H14C 0.9800 .
C15 C16 1.547(11) .
C15 C17 1.551(11) .
C16 C17 1.453(12) .
C16 H16A 0.9900 .
C16 H16B 0.9900 .
C17 H17A 0.9900 .
C17 H17B 0.9900 .
C21 C25 1.469(11) .
C22 H22A 0.9800 .
C22 H22B 0.9800 .
C22 H22C 0.9800 .
C23 C25 1.462(10) .
C24 H24A 0.9800 .
C24 H24B 0.9800 .
C24 H24C 0.9800 .
C25 C27 1.541(10) .
C25 C26 1.553(11) .
C26 C27 1.467(11) .
C26 H26A 0.9900 .
C26 H26B 0.9900 .
C27 H27A 0.9900 .
C27 H27B 0.9900 .
C31 C35 1.484(11) .
C32 H32A 0.9800 .
C32 H32B 0.9800 .
C32 H32C 0.9800 .
C33 C35 1.444(11) .
C34 H34A 0.9800 .
C34 H34B 0.9800 .
C34 H34C 0.9800 .
C35 C37 1.544(11) .
C35 C36 1.570(11) .
C36 C37 1.446(12) .
C36 H36A 0.9900 .
C36 H36B 0.9900 .
C37 H37A 0.9900 .
C37 H37B 0.9900 .

loop_
_geom_torsion_atom_site_label_1
_geom_torsion_atom_site_label_2
_geom_torsion_atom_site_label_3
_geom_torsion_atom_site_label_4
_geom_torsion
Ga1 O11 C11 O12 173.1(5)
Ga1 O11 C11 C15 -9.0(11)
C12 O12 C11 O11 -7.8(11)
C12 O12 C11 C15 174.1(7)
Ga1 O13 C13 O14 168.0(5)
Ga1 O13 C13 C15 -14.7(12)
C14 O14 C13 O13 -2.3(11)
C14 O14 C13 C15 -180.0(7)
O13 C13 C15 C11 4.7(12)
O14 C13 C15 C11 -177.8(7)
O13 C13 C15 C16 153.4(8)
O14 C13 C15 C16 -29.1(11)
O13 C13 C15 C17 -142.8(8)
O14 C13 C15 C17 34.7(10)
O11 C11 C15 C13 7.5(12)
O12 C11 C15 C13 -174.6(7)
O11 C11 C15 C16 -141.8(8)
O12 C11 C15 C16 36.1(10)
O11 C11 C15 C17 154.8(8)
O12 C11 C15 C17 -27.3(10)
C13 C15 C16 C17 104.5(9)
C11 C15 C16 C17 -106.2(8)
C13 C15 C17 C16 -107.4(8)
C11 C15 C17 C16 104.8(8)
Ga1 O21 C21 O22 -178.2(5)
Ga1 O21 C21 C25 2.2(12)
C22 O22 C21 O21 1.8(12)
C22 O22 C21 C25 -178.5(7)
Ga1 O23 C23 O24 172.2(5)
Ga1 O23 C23 C25 -8.5(11)
C24 O24 C23 O23 1.9(10)
C24 O24 C23 C25 -177.5(7)
O23 C23 C25 C21 -6.2(12)
O24 C23 C25 C21 173.1(7)
O23 C23 C25 C27 -157.4(7)
O24 C23 C25 C27 21.9(10)
O23 C23 C25 C26 138.9(8)
O24 C23 C25 C26 -41.7(9)
O21 C21 C25 C23 9.6(12)
O22 C21 C25 C23 -170.0(7)
O21 C21 C25 C27 160.3(8)
O22 C21 C25 C27 -19.4(11)
O21 C21 C25 C26 -135.3(8)
O22 C21 C25 C26 45.0(10)
C23 C25 C26 C27 106.0(8)
C21 C25 C26 C27 -107.9(8)
C23 C25 C27 C26 -104.5(8)
C21 C25 C27 C26 104.2(8)
Ga1 O31 C31 O32 -172.0(5)
Ga1 O31 C31 C35 9.6(10)
C32 O32 C31 O31 3.6(10)
C32 O32 C31 C35 -177.8(6)
Ga1 O33 C33 O34 160.0(5)
Ga1 O33 C33 C35 -22.0(11)
C34 O34 C33 O33 -7.0(11)
C34 O34 C33 C35 174.8(7)
O33 C33 C35 C31 -3.5(12)
O34 C33 C35 C31 174.6(6)
O33 C33 C35 C37 -155.3(7)
O34 C33 C35 C37 22.9(10)
O33 C33 C35 C36 141.6(8)
O34 C33 C35 C36 -40.3(10)
O31 C31 C35 C33 10.4(11)
O32 C31 C35 C33 -168.2(7)
O31 C31 C35 C37 162.7(7)
O32 C31 C35 C37 -15.9(10)
O31 C31 C35 C36 -135.5(8)
O32 C31 C35 C36 45.9(9)
C33 C35 C36 C37 107.1(8)
C31 C35 C36 C37 -106.0(8)
C33 C35 C37 C36 -104.7(8)
C31 C35 C37 C36 102.7(8)
